data_4027337
loop_
_publ_author_name
'Andrew J. Peloquin'
'Rebecca L. Stone'
'Sarah E. Avila'
'Erlyn R. Rudico'
'Christopher B. Horn'
'Kim A. Gardner'
'David W. Ball'
'Jane E. B. Johnson'
'Scott T. Iacono'
'Gary J. Balaich'

_publ_section_title
;
 Synthesis of 1,3-Diphenyl-6-alkyl/aryl-Substituted Fulvene Chromophores:
 Observation of \p-\p Interactions in a 6-Pyrene-Substituted
 1,3-Diphenylfulvene
;
_journal_name_full 'Journal of Organic Chemistry'
_journal_page_first 6371
_journal_page_last 6376
_journal_paper_doi 10.1021/jo301101x
_journal_volume 77
_journal_year 2012
_chemical_formula_iupac 'C26 H22 O2'
_chemical_formula_moiety 'C26 H22 O2'
_chemical_formula_sum 'C26 H22 O2'
_chemical_formula_weight 366.44
_chemical_name_common 6-(3,5-dimethoxyphenyl)-1,3-diphenylfulvene
_chemical_name_systematic 6-(3,5-dimethoxyphenyl)-1,3-diphenylfulvene
_space_group_IT_number 2
_symmetry_cell_setting triclinic
_symmetry_space_group_name_Hall '-P 1'
_symmetry_space_group_name_H-M 'P -1'
_atom_sites_solution_hydrogens geom
_atom_sites_solution_primary direct
_atom_sites_solution_secondary difmap
_audit_creation_method 'APEX2 v2009.7-0'
_cell_angle_alpha 104.847(3)
_cell_angle_beta 90.349(3)
_cell_angle_gamma 109.606(2)
_cell_formula_units_Z 2
_cell_length_a 8.1770(18)
_cell_length_b 8.7726(18)
_cell_length_c 14.965(4)
_cell_measurement_reflns_used 6497
_cell_measurement_temperature 100.(2)
_cell_measurement_theta_max 29.4602
_cell_measurement_theta_min 2.3878
_cell_volume 972.5(4)
_computing_cell_refinement 'SAINT V7.66A (Bruker AXS, 2009)'
_computing_data_collection 'Bruker SMART APEX'
_computing_data_reduction 'SAINT V7.66A (Bruker AXS, 2009)'
_computing_molecular_graphics 'Bruker SHELXTL'
_computing_publication_material 'Bruker SHELXTL'
_computing_structure_refinement 'SHELXL-97 (Sheldrick, 2008)'
_computing_structure_solution 'SHELXS-97 (Sheldrick, 2008)'
_diffrn_ambient_temperature 100.(2)
_diffrn_detector_area_resol_mean 8.3660
_diffrn_measured_fraction_theta_full 0.984
_diffrn_measured_fraction_theta_max 0.984
_diffrn_measurement_device_type 'Bruker SMART APEX CCD'
_diffrn_measurement_method 'phi and omega scans'
_diffrn_radiation_monochromator graphite
_diffrn_radiation_source 'fine-focus sealed tube'
_diffrn_radiation_type MoK\a
_diffrn_radiation_wavelength 0.71073
_diffrn_reflns_av_R_equivalents 0.0169
_diffrn_reflns_av_sigmaI/netI 0.0218
_diffrn_reflns_limit_h_max 10
_diffrn_reflns_limit_h_min -10
_diffrn_reflns_limit_k_max 11
_diffrn_reflns_limit_k_min -11
_diffrn_reflns_limit_l_max 19
_diffrn_reflns_limit_l_min -19
_diffrn_reflns_number 10663
_diffrn_reflns_theta_full 28.28
_diffrn_reflns_theta_max 28.28
_diffrn_reflns_theta_min 2.56
_exptl_absorpt_coefficient_mu 0.078
_exptl_absorpt_correction_T_max 0.99
_exptl_absorpt_correction_T_min 0.90
_exptl_absorpt_correction_type multi-scan
_exptl_absorpt_process_details 'Bruker SADABS, Version 2008/1'
_exptl_crystal_colour 'dark red'
_exptl_crystal_density_diffrn 1.251
_exptl_crystal_description prism
_exptl_crystal_F_000 388
_exptl_crystal_size_max 0.40
_exptl_crystal_size_mid 0.39
_exptl_crystal_size_min 0.15
_refine_diff_density_max 0.403
_refine_diff_density_min -0.218
_refine_ls_extinction_method none
_refine_ls_goodness_of_fit_ref 1.048
_refine_ls_hydrogen_treatment constr
_refine_ls_matrix_type full
_refine_ls_number_parameters 255
_refine_ls_number_reflns 4745
_refine_ls_number_restraints 0
_refine_ls_restrained_S_all 1.048
_refine_ls_R_factor_all 0.0454
_refine_ls_R_factor_gt 0.0425
_refine_ls_shift/su_max 0.001
_refine_ls_shift/su_mean 0.000
_refine_ls_structure_factor_coef Fsqd
_refine_ls_weighting_details 'calc w=1/[\s^2^(Fo^2^)+(0.0682P)^2^+0.2835P] where P=(Fo^2^+2Fc^2^)/3'
_refine_ls_weighting_scheme calc
_refine_ls_wR_factor_gt 0.1155
_refine_ls_wR_factor_ref 0.1187
_reflns_number_gt 4391
_reflns_number_total 4745
_reflns_threshold_expression >2sigma(I)
_cod_data_source_file jo301101x_si_003_3.cif
_cod_data_source_block compound_8
_cod_database_code 4027337

loop_
_symmetry_equiv_pos_as_xyz
'x, y, z'
'-x, -y, -z'

loop_
_atom_site_type_symbol
_atom_site_label
_atom_site_fract_x
_atom_site_fract_y
_atom_site_fract_z
_atom_site_U_iso_or_equiv
_atom_site_adp_type
_atom_site_calc_flag
_atom_site_refinement_flags
_atom_site_occupancy
O O1 0.19702(10) 1.24723(10) 1.06142(5) 0.02258(18) Uani d . 1
O O2 0.77447(9) 1.31846(10) 0.98174(5) 0.02167(17) Uani d . 1
C C1 0.05028(12) 0.58710(12) 0.69422(6) 0.0175(2) Uani d . 1
C C2 -0.09823(13) 0.58023(12) 0.64946(6) 0.0189(2) Uani d . 1
H H2 -0.1751 0.4844 0.6046 0.023 Uiso calc R 1
C C3 -0.12153(12) 0.74436(12) 0.68122(6) 0.0180(2) Uani d . 1
C C4 0.01137(12) 0.84806(12) 0.74709(6) 0.0185(2) Uani d . 1
H H4 0.0257 0.9603 0.7804 0.022 Uiso calc R 1
C C5 0.12829(12) 0.75885(12) 0.75820(6) 0.0175(2) Uani d . 1
C C6 0.28428(12) 0.82205(12) 0.80980(6) 0.0176(2) Uani d . 1
H H6 0.356 0.7548 0.7994 0.021 Uiso calc R 1
C C7 0.11969(12) 0.45054(12) 0.68822(6) 0.0179(2) Uani d . 1
C C8 0.18772(12) 0.43061(12) 0.76896(6) 0.0194(2) Uani d . 1
H H8 0.1852 0.5035 0.8277 0.023 Uiso calc R 1
C C9 0.25878(13) 0.30565(13) 0.76425(8) 0.0235(2) Uani d . 1
H H9 0.3048 0.2939 0.8195 0.028 Uiso calc R 1
C C10 0.26253(14) 0.19808(13) 0.67892(9) 0.0268(2) Uani d . 1
H H10 0.3132 0.1141 0.6756 0.032 Uiso calc R 1
C C11 0.19207(16) 0.21333(13) 0.59837(8) 0.0275(2) Uani d . 1
H H11 0.1926 0.1384 0.54 0.033 Uiso calc R 1
C C12 0.12060(14) 0.33818(12) 0.60290(6) 0.0224(2) Uani d . 1
H H12 0.0719 0.3473 0.5475 0.027 Uiso calc R 1
C C13 -0.26508(12) 0.78772(12) 0.64802(6) 0.0184(2) Uani d . 1
C C14 -0.42570(13) 0.66405(13) 0.60896(6) 0.0209(2) Uani d . 1
H H14 -0.4436 0.5493 0.6039 0.025 Uiso calc R 1
C C15 -0.55947(13) 0.70765(14) 0.57745(6) 0.0232(2) Uani d . 1
H H15 -0.6682 0.6225 0.5511 0.028 Uiso calc R 1
C C16 -0.53559(14) 0.87410(14) 0.58410(6) 0.0248(2) Uani d . 1
H H16 -0.6269 0.903 0.5617 0.03 Uiso calc R 1
C C17 -0.37727(14) 0.99887(14) 0.62378(8) 0.0248(2) Uani d . 1
H H17 -0.361 1.1134 0.6293 0.03 Uiso calc R 1
C C18 -0.24302(13) 0.95663(12) 0.65536(6) 0.0214(2) Uani d . 1
H H18 -0.1351 1.0426 0.6822 0.026 Uiso calc R 1
C C19 0.35329(12) 0.98482(12) 0.88042(6) 0.0165(2) Uani d . 1
C C20 0.24354(12) 1.04640(12) 0.93807(6) 0.0177(2) Uani d . 1
H H20 0.1216 0.9856 0.9303 0.021 Uiso calc R 1
C C21 0.31387(12) 1.19820(12) 1.00736(6) 0.0173(2) Uani d . 1
C C22 0.49181(12) 1.28807(12) 1.01909(6) 0.0180(2) Uani d . 1
H H22 0.5389 1.3926 1.0653 0.022 Uiso calc R 1
C C23 0.60113(12) 1.22288(12) 0.96194(6) 0.0173(2) Uani d . 1
C C24 0.53452(12) 1.07244(12) 0.89261(6) 0.0174(2) Uani d . 1
H H24 0.6098 1.0294 0.8541 0.021 Uiso calc R 1
C C25 0.26375(14) 1.40280(13) 1.13246(8) 0.0243(2) Uani d . 1
H H25A 0.3451 1.3942 1.1777 0.036 Uiso calc R 1
H H25B 0.167 1.4276 1.1638 0.036 Uiso calc R 1
H H25C 0.3249 1.4933 1.1046 0.036 Uiso calc R 1
C C26 0.89162(13) 1.26490(14) 0.92194(8) 0.0251(2) Uani d . 1
H H26A 0.8853 1.1525 0.9245 0.038 Uiso calc R 1
H H26B 1.0109 1.3442 0.9422 0.038 Uiso calc R 1
H H26C 0.8591 1.2612 0.8581 0.038 Uiso calc R 1

loop_
_atom_site_aniso_label
_atom_site_aniso_U_11
_atom_site_aniso_U_22
_atom_site_aniso_U_33
_atom_site_aniso_U_12
_atom_site_aniso_U_13
_atom_site_aniso_U_23
O1 0.0195(4) 0.0248(4) 0.0210(4) 0.0087(2) 0.0039(2) 0.0007(2)
O2 0.0152(4) 0.0222(4) 0.0232(4) 0.0033(2) 0.0010(2) 0.0032(2)
C1 0.0203(5) 0.0164(4) 0.0149(4) 0.0062(4) 0.0019(2) 0.0030(2)
C2 0.0221(5) 0.0176(5) 0.0156(4) 0.0066(4) 0.0005(4) 0.0027(2)
C3 0.0198(5) 0.0180(5) 0.0169(4) 0.0072(4) 0.0020(4) 0.0052(4)
C4 0.0210(5) 0.0167(4) 0.0179(4) 0.0074(4) 0.0012(4) 0.0039(4)
C5 0.0200(5) 0.0159(4) 0.0161(4) 0.0061(4) 0.0021(4) 0.0037(2)
C6 0.0188(5) 0.0167(5) 0.0179(4) 0.0070(4) 0.0027(4) 0.0046(4)
C7 0.0180(4) 0.0156(4) 0.0193(5) 0.0054(4) 0.0036(4) 0.0039(4)
C8 0.0197(5) 0.0171(5) 0.0197(5) 0.0052(4) 0.0024(4) 0.0042(4)
C9 0.0228(5) 0.0212(5) 0.0278(5) 0.0077(4) 0.0020(4) 0.0091(4)
C10 0.0280(5) 0.0209(5) 0.0357(5) 0.0127(4) 0.0103(5) 0.0092(4)
C11 0.0356(5) 0.0209(5) 0.0260(5) 0.0117(5) 0.0118(5) 0.0036(4)
C12 0.0286(5) 0.0193(5) 0.0184(5) 0.0081(4) 0.0047(4) 0.0037(4)
C13 0.0207(5) 0.0213(5) 0.0145(4) 0.0091(4) 0.0019(4) 0.0045(4)
C14 0.0229(5) 0.0217(5) 0.0180(5) 0.0080(4) 0.0008(4) 0.0049(4)
C15 0.0198(5) 0.0302(5) 0.0182(5) 0.0085(4) 0.0004(4) 0.0047(4)
C16 0.0257(5) 0.0342(5) 0.0201(5) 0.0181(5) 0.0021(4) 0.0064(4)
C17 0.0302(5) 0.0249(5) 0.0235(5) 0.0154(5) 0.0027(4) 0.0061(4)
C18 0.0236(5) 0.0209(5) 0.0197(5) 0.0090(4) 0.0007(4) 0.0040(4)
C19 0.0179(5) 0.0159(4) 0.0164(4) 0.0061(4) 0.0001(2) 0.0052(2)
C20 0.0158(4) 0.0190(5) 0.0184(4) 0.0058(4) 0.0006(2) 0.0059(4)
C21 0.0189(5) 0.0192(5) 0.0161(4) 0.0087(4) 0.0023(2) 0.0059(4)
C22 0.0194(5) 0.0170(4) 0.0167(4) 0.0058(4) -0.0003(4) 0.0040(4)
C23 0.0156(4) 0.0178(5) 0.0185(5) 0.0044(4) 0.0002(2) 0.0070(4)
C24 0.0174(5) 0.0182(5) 0.0179(4) 0.0074(4) 0.0022(2) 0.0054(4)
C25 0.0300(5) 0.0208(5) 0.0216(5) 0.0101(4) 0.0078(4) 0.0034(4)
C26 0.0160(5) 0.0292(5) 0.0276(5) 0.0057(4) 0.0036(4) 0.0063(4)

loop_
_atom_type_symbol
_atom_type_description
_atom_type_scat_dispersion_real
_atom_type_scat_dispersion_imag
_atom_type_scat_source
C C 0.0033 0.0016 'International Tables Vol C Tables 4.2.6.8 and 6.1.1.4'
H H 0.0000 0.0000 'International Tables Vol C Tables 4.2.6.8 and 6.1.1.4'
O O 0.0106 0.0060 'International Tables Vol C Tables 4.2.6.8 and 6.1.1.4'

loop_
_geom_angle_atom_site_label_1
_geom_angle_atom_site_label_2
_geom_angle_atom_site_label_3
_geom_angle
C21 O1 C25 117.13(8)
C23 O2 C26 117.02(8)
C2 C1 C7 128.26(9)
C2 C1 C5 107.21(9)
C7 C1 C5 124.39(9)
C1 C2 C3 109.44(9)
C1 C2 H2 125.3
C3 C2 H2 125.3
C4 C3 C13 125.89(9)
C4 C3 C2 108.29(9)
C13 C3 C2 125.82(9)
C3 C4 C5 108.77(9)
C3 C4 H4 125.6
C5 C4 H4 125.6
C6 C5 C4 127.46(9)
C6 C5 C1 126.07(9)
C4 C5 C1 106.24(8)
C5 C6 C19 126.10(9)
C5 C6 H6 117.0
C19 C6 H6 117.0
C12 C7 C8 118.26(9)
C12 C7 C1 121.59(9)
C8 C7 C1 120.15(9)
C9 C8 C7 120.89(10)
C9 C8 H8 119.6
C7 C8 H8 119.6
C10 C9 C8 120.08(10)
C10 C9 H9 120.0
C8 C9 H9 120.0
C9 C10 C11 119.87(10)
C9 C10 H10 120.1
C11 C10 H10 120.1
C10 C11 C12 120.17(10)
C10 C11 H11 119.9
C12 C11 H11 119.9
C11 C12 C7 120.70(10)
C11 C12 H12 119.7
C7 C12 H12 119.7
C14 C13 C18 118.44(9)
C14 C13 C3 121.42(9)
C18 C13 C3 120.14(9)
C15 C14 C13 120.51(10)
C15 C14 H14 119.7
C13 C14 H14 119.7
C16 C15 C14 120.53(10)
C16 C15 H15 119.7
C14 C15 H15 119.7
C15 C16 C17 119.68(10)
C15 C16 H16 120.2
C17 C16 H16 120.2
C18 C17 C16 120.22(10)
C18 C17 H17 119.9
C16 C17 H17 119.9
C17 C18 C13 120.62(10)
C17 C18 H18 119.7
C13 C18 H18 119.7
C20 C19 C24 120.57(9)
C20 C19 C6 120.79(9)
C24 C19 C6 118.52(9)
C19 C20 C21 119.57(9)
C19 C20 H20 120.2
C21 C20 H20 120.2
O1 C21 C22 123.90(9)
O1 C21 C20 115.47(9)
C22 C21 C20 120.63(9)
C21 C22 C23 119.20(9)
C21 C22 H22 120.4
C23 C22 H22 120.4
O2 C23 C24 124.42(9)
O2 C23 C22 114.30(9)
C24 C23 C22 121.28(9)
C23 C24 C19 118.73(9)
C23 C24 H24 120.6
C19 C24 H24 120.6
O1 C25 H25A 109.5
O1 C25 H25B 109.5
H25A C25 H25B 109.5
O1 C25 H25C 109.5
H25A C25 H25C 109.5
H25B C25 H25C 109.5
O2 C26 H26A 109.5
O2 C26 H26B 109.5
H26A C26 H26B 109.5
O2 C26 H26C 109.5
H26A C26 H26C 109.5
H26B C26 H26C 109.5

loop_
_geom_bond_atom_site_label_1
_geom_bond_atom_site_label_2
_geom_bond_distance
O1 C21 1.3636(11)
O1 C25 1.4283(13)
O2 C23 1.3674(11)
O2 C26 1.4269(13)
C1 C2 1.3592(14)
C1 C7 1.4721(14)
C1 C5 1.4839(14)
C2 C3 1.4730(14)
C2 H2 0.95
C3 C4 1.3581(14)
C3 C13 1.4692(14)
C4 C5 1.4563(14)
C4 H4 0.95
C5 C6 1.3508(14)
C6 C19 1.4672(14)
C6 H6 0.95
C7 C12 1.4008(14)
C7 C8 1.4019(14)
C8 C9 1.3902(15)
C8 H8 0.95
C9 C10 1.3872(16)
C9 H9 0.95
C10 C11 1.3888(18)
C10 H10 0.95
C11 C12 1.3920(16)
C11 H11 0.95
C12 H12 0.95
C13 C14 1.3976(15)
C13 C18 1.4062(15)
C14 C15 1.3900(15)
C14 H14 0.95
C15 C16 1.3836(17)
C15 H15 0.95
C16 C17 1.3904(17)
C16 H16 0.95
C17 C18 1.3864(15)
C17 H17 0.95
C18 H18 0.95
C19 C20 1.3920(14)
C19 C24 1.4073(14)
C20 C21 1.3966(14)
C20 H20 0.95
C21 C22 1.3876(14)
C22 C23 1.3998(14)
C22 H22 0.95
C23 C24 1.3870(14)
C24 H24 0.95
C25 H25A 0.98
C25 H25B 0.98
C25 H25C 0.98
C26 H26A 0.98
C26 H26B 0.98
C26 H26C 0.98

loop_
_geom_torsion_atom_site_label_1
_geom_torsion_atom_site_label_2
_geom_torsion_atom_site_label_3
_geom_torsion_atom_site_label_4
_geom_torsion
C7 C1 C2 C3 176.31(10)
C5 C1 C2 C3 0.51(11)
C1 C2 C3 C4 -1.64(12)
C1 C2 C3 C13 178.99(10)
C13 C3 C4 C5 -178.57(9)
C2 C3 C4 C5 2.06(12)
C3 C4 C5 C6 172.98(10)
C3 C4 C5 C1 -1.75(11)
C2 C1 C5 C6 -174.11(10)
C7 C1 C5 C6 9.88(16)
C2 C1 C5 C4 0.71(11)
C7 C1 C5 C4 -175.30(9)
C4 C5 C6 C19 13.31(17)
C1 C5 C6 C19 -172.96(9)
C2 C1 C7 C12 43.52(16)
C5 C1 C7 C12 -141.34(11)
C2 C1 C7 C8 -136.72(11)
C5 C1 C7 C8 38.42(15)
C12 C7 C8 C9 1.81(16)
C1 C7 C8 C9 -177.96(10)
C7 C8 C9 C10 -0.25(17)
C8 C9 C10 C11 -1.25(17)
C9 C10 C11 C12 1.16(18)
C10 C11 C12 C7 0.44(17)
C8 C7 C12 C11 -1.90(16)
C1 C7 C12 C11 177.87(10)
C4 C3 C13 C14 -155.28(11)
C2 C3 C13 C14 23.98(16)
C4 C3 C13 C18 24.54(16)
C2 C3 C13 C18 -156.20(10)
C18 C13 C14 C15 0.57(15)
C3 C13 C14 C15 -179.60(9)
C13 C14 C15 C16 0.13(16)
C14 C15 C16 C17 -0.88(16)
C15 C16 C17 C18 0.92(17)
C16 C17 C18 C13 -0.21(16)
C14 C13 C18 C17 -0.53(15)
C3 C13 C18 C17 179.64(10)
C5 C6 C19 C20 37.02(15)
C5 C6 C19 C24 -146.97(10)
C24 C19 C20 C21 1.29(14)
C6 C19 C20 C21 177.23(9)
C25 O1 C21 C22 1.61(14)
C25 O1 C21 C20 -179.37(9)
C19 C20 C21 O1 -178.96(8)
C19 C20 C21 C22 0.09(15)
O1 C21 C22 C23 177.51(9)
C20 C21 C22 C23 -1.47(15)
C26 O2 C23 C24 5.01(14)
C26 O2 C23 C22 -175.84(9)
C21 C22 C23 O2 -177.69(8)
C21 C22 C23 C24 1.49(15)
O2 C23 C24 C19 178.96(9)
C22 C23 C24 C19 -0.13(14)
C20 C19 C24 C23 -1.27(14)
C6 C19 C24 C23 -177.30(9)

loop_
_cod_related_entry_id
_cod_related_entry_database
_cod_related_entry_code
1 ChemSpider 30659508
